data_4322792
loop_
_publ_author_name
'Luke Grocholl'
'Ingo Schranz'
'Lothar Stahl'
'Richard J. Staples'

_publ_section_title
;
 Syntheses and Molecular Structures of
 Bis(tert-butylamido)cyclodiphosph(III)azane Cage Complexes of Thallium(I)
 and Indium(II)
;
_journal_name_full 'Inorganic Chemistry'
_journal_page_first 2496
_journal_page_last 2499
_journal_paper_doi 10.1021/ic9716316
_journal_volume 37
_journal_year 1998
_chemical_formula_sum 'C16 H36 N4 P2 Tl2'
_chemical_formula_weight 755.17
_chemical_name_systematic
; 
 ? 
;
_space_group_IT_number 14
_symmetry_cell_setting monoclinic
_symmetry_space_group_name_Hall '-P 2ybc'
_symmetry_space_group_name_H-M 'P 1 21/c 1'
_atom_sites_solution_hydrogens geom
_atom_sites_solution_primary direct
_atom_sites_solution_secondary difmap
_audit_creation_method SHELXL-97
_cell_angle_alpha 90.00
_cell_angle_beta 96.3006(9)
_cell_angle_gamma 90.00
_cell_formula_units_Z 4
_cell_length_a 14.5050(6)
_cell_length_b 16.5265(7)
_cell_length_c 9.9864(4)
_cell_measurement_reflns_used 270
_cell_measurement_temperature 213(2)
_cell_measurement_theta_max 20.60
_cell_measurement_theta_min 3.66
_cell_volume 2379.45(17)
_computing_cell_refinement 'SMART (SIEMENS, V4.033, 1994)'
_computing_data_collection 'ASTRO (SIEMENS, V4.033, 1994)'
_computing_data_reduction 'SAINT (SIEMENS, V4.035, 1994)'
_computing_molecular_graphics 'SHELXTL (SIEMENS, 1994, ver 5.04)'
_computing_publication_material 'CIFTAB (Sheldrick, 1993)'
_computing_structure_refinement 'SHELXL-97 (Sheldrick, 1997)'
_computing_structure_solution 'SHELXS-97 (Sheldrick, 1990)'
_diffrn_ambient_temperature 213(2)
_diffrn_measured_fraction_theta_full 0.844
_diffrn_measured_fraction_theta_max 0.844
_diffrn_measurement_method '\w, 0.3 deg'
_diffrn_radiation_monochromator graphite
_diffrn_radiation_source 'fine-focus sealed tube'
_diffrn_radiation_type MoK\a
_diffrn_radiation_wavelength 0.71073
_diffrn_reflns_av_R_equivalents 0.0305
_diffrn_reflns_av_sigmaI/netI 0.0411
_diffrn_reflns_limit_h_max 17
_diffrn_reflns_limit_h_min -17
_diffrn_reflns_limit_k_max 18
_diffrn_reflns_limit_k_min -21
_diffrn_reflns_limit_l_max 12
_diffrn_reflns_limit_l_min -8
_diffrn_reflns_number 11152
_diffrn_reflns_theta_full 27.78
_diffrn_reflns_theta_max 27.78
_diffrn_reflns_theta_min 1.87
_diffrn_standards_decay_% <1
_diffrn_standards_interval_count 0
_diffrn_standards_number 0
_exptl_absorpt_coefficient_mu 13.668
_exptl_absorpt_correction_T_max 0.3428
_exptl_absorpt_correction_T_min 0.1714
_exptl_absorpt_correction_type empirical
_exptl_crystal_colour yellow
_exptl_crystal_density_diffrn 2.108
_exptl_crystal_density_method 'not measured'
_exptl_crystal_description chunk
_exptl_crystal_F_000 1408
_exptl_crystal_size_max 0.2
_exptl_crystal_size_mid 0.15
_exptl_crystal_size_min 0.1
_refine_diff_density_max 0.986
_refine_diff_density_min -0.986
_refine_diff_density_rms 0.129
_refine_ls_extinction_coef 0.00470(10)
_refine_ls_extinction_expression Fc^*^=kFc[1+0.001xFc^2^\l^3^/sin(2\q)]^-1/4^
_refine_ls_extinction_method SHELXL
_refine_ls_goodness_of_fit_ref 1.002
_refine_ls_hydrogen_treatment mixed
_refine_ls_matrix_type full
_refine_ls_number_parameters 218
_refine_ls_number_reflns 4904
_refine_ls_number_restraints 0
_refine_ls_restrained_S_all 1.002
_refine_ls_R_factor_all 0.0305
_refine_ls_R_factor_gt 0.0240
_refine_ls_shift/su_max 0.003
_refine_ls_shift/su_mean 0.001
_refine_ls_structure_factor_coef Fsqd
_refine_ls_weighting_details 'w=1/[\s^2^(Fo^2^)+(0.0199P)^2^+0.0000P] where P=(Fo^2^+2Fc^2^)/3'
_refine_ls_weighting_scheme calc
_refine_ls_wR_factor_gt 0.0539
_refine_ls_wR_factor_ref 0.0559
_reflns_number_gt 4239
_reflns_number_total 4904
_reflns_threshold_expression >2sigma(I)
_cod_data_source_file ic9716316_1.cif
_cod_data_source_block ls22_COMPOUND_1
_cod_depositor_comments
;
The following automatic conversions were performed:

'_refine_ls_weighting_scheme' value 'calc
w=1/[\s^2^(Fo^2^)+(0.0199P)^2^+0.0000P] where P=(Fo^2^+2Fc^2^)/3' was
changed to 'calc'. New tag '_refine_ls_weighting_details' was
created. The value of the new tag was set to
'w=1/[\s^2^(Fo^2^)+(0.0199P)^2^+0.0000P] where P=(Fo^2^+2Fc^2^)/3'.

Automatic conversion script
Id: cif_fix_values 3143 2015-03-26 13:38:13Z robertas 
;
_cod_original_cell_volume 2379.5(2)
_cod_database_code 4322792

loop_
_symmetry_equiv_pos_as_xyz
'x, y, z'
'-x, y+1/2, -z+1/2'
'-x, -y, -z'
'x, -y-1/2, z-1/2'

loop_
_atom_site_label
_atom_site_type_symbol
_atom_site_fract_x
_atom_site_fract_y
_atom_site_fract_z
_atom_site_U_iso_or_equiv
_atom_site_adp_type
_atom_site_occupancy
_atom_site_calc_flag
_atom_site_refinement_flags
_atom_site_disorder_assembly
_atom_site_disorder_group
Tl1 Tl 0.230219(12) -0.089426(11) 0.573973(16) 0.03674(7) Uani 1 d . . .
Tl2 Tl 0.113602(11) 0.038697(10) 0.785162(19) 0.03727(7) Uani 1 d . . .
P1 P 0.23129(7) -0.12411(6) 0.90290(10) 0.0220(2) Uani 1 d . . .
P2 P 0.33983(7) -0.00133(6) 0.84759(10) 0.0226(2) Uani 1 d . . .
N1 N 0.3262(2) -0.10584(19) 0.8096(3) 0.0233(7) Uani 1 d . . .
N2 N 0.2496(2) -0.02163(18) 0.9498(3) 0.0222(7) Uani 1 d . . .
N3 N 0.1442(2) -0.1137(2) 0.7818(3) 0.0276(7) Uani 1 d . . .
N4 N 0.2782(2) 0.03847(19) 0.7140(3) 0.0278(8) Uani 1 d . . .
C1 C 0.4062(3) -0.1624(2) 0.8113(4) 0.0265(9) Uani 1 d . . .
C2 C 0.4650(3) -0.1626(3) 0.9500(4) 0.0348(10) Uani 1 d . . .
H2A H 0.4268 -0.1799 1.0187 0.052 Uiso 1 calc R . .
H2B H 0.4883 -0.1085 0.9707 0.052 Uiso 1 calc R . .
H2C H 0.5167 -0.1996 0.9478 0.052 Uiso 1 calc R . .
C3 C 0.4667(3) -0.1354(3) 0.7025(5) 0.0372(10) Uani 1 d . . .
H3A H 0.4298 -0.1354 0.6153 0.056 Uiso 1 calc R . .
H3B H 0.5184 -0.1724 0.7005 0.056 Uiso 1 calc R . .
H3C H 0.4900 -0.0812 0.7228 0.056 Uiso 1 calc R . .
C4 C 0.3697(3) -0.2472(2) 0.7800(5) 0.0368(10) Uani 1 d . . .
H4A H 0.3330 -0.2474 0.6927 0.055 Uiso 1 calc R . .
H4B H 0.3314 -0.2640 0.8487 0.055 Uiso 1 calc R . .
H4C H 0.4215 -0.2843 0.7786 0.055 Uiso 1 calc R . .
C5 C 0.2544(3) 0.0054(3) 1.0929(4) 0.0281(9) Uani 1 d . . .
C6 C 0.1658(3) -0.0222(3) 1.1496(5) 0.0408(11) Uani 1 d . . .
H6A H 0.1627 -0.0808 1.1483 0.061 Uiso 1 calc R . .
H6B H 0.1122 -0.0002 1.0949 0.061 Uiso 1 calc R . .
H6C H 0.1663 -0.0031 1.2415 0.061 Uiso 1 calc R . .
C7 C 0.2598(4) 0.0971(3) 1.0958(5) 0.0418(12) Uani 1 d . . .
H7A H 0.3161 0.1145 1.0602 0.063 Uiso 1 calc R . .
H7B H 0.2602 0.1159 1.1879 0.063 Uiso 1 calc R . .
H7C H 0.2064 0.1195 1.0412 0.063 Uiso 1 calc R . .
C8 C 0.3387(3) -0.0304(3) 1.1774(4) 0.0396(11) Uani 1 d . . .
H8A H 0.3948 -0.0129 1.1413 0.059 Uiso 1 calc R . .
H8B H 0.3350 -0.0890 1.1749 0.059 Uiso 1 calc R . .
H8C H 0.3398 -0.0120 1.2698 0.059 Uiso 1 calc R . .
C9 C 0.0647(3) -0.1719(3) 0.7709(5) 0.0344(10) Uani 1 d . . .
C10 C 0.0113(3) -0.1655(3) 0.8943(5) 0.0495(13) Uani 1 d . . .
H10A H -0.0108 -0.1105 0.9025 0.074 Uiso 1 calc R . .
H10B H 0.0519 -0.1797 0.9746 0.074 Uiso 1 calc R . .
H10C H -0.0412 -0.2022 0.8841 0.074 Uiso 1 calc R . .
C11 C 0.0001(3) -0.1491(3) 0.6465(5) 0.0496(13) Uani 1 d . . .
H11A H 0.0331 -0.1531 0.5674 0.074 Uiso 1 calc R . .
H11B H -0.0216 -0.0941 0.6555 0.074 Uiso 1 calc R . .
H11C H -0.0526 -0.1857 0.6371 0.074 Uiso 1 calc R . .
C12 C 0.0993(3) -0.2589(3) 0.7580(5) 0.0446(12) Uani 1 d . . .
H12A H 0.1328 -0.2632 0.6794 0.067 Uiso 1 calc R . .
H12B H 0.0467 -0.2956 0.7483 0.067 Uiso 1 calc R . .
H12C H 0.1401 -0.2731 0.8380 0.067 Uiso 1 calc R . .
C13 C 0.3137(3) 0.1114(3) 0.6473(4) 0.0336(10) Uani 1 d . . .
C14 C 0.4068(4) 0.0944(3) 0.5957(6) 0.0581(15) Uani 1 d . . .
H14A H 0.4524 0.0813 0.6709 0.087 Uiso 1 calc R . .
H14B H 0.4268 0.1419 0.5498 0.087 Uiso 1 calc R . .
H14C H 0.4004 0.0492 0.5334 0.087 Uiso 1 calc R . .
C15 C 0.3235(4) 0.1833(3) 0.7446(5) 0.0532(14) Uani 1 d . . .
H15A H 0.2641 0.1941 0.7772 0.080 Uiso 1 calc R . .
H15B H 0.3434 0.2306 0.6980 0.080 Uiso 1 calc R . .
H15C H 0.3691 0.1706 0.8201 0.080 Uiso 1 calc R . .
C16 C 0.2434(4) 0.1320(3) 0.5264(5) 0.0599(16) Uani 1 d . . .
H16A H 0.1836 0.1430 0.5572 0.090 Uiso 1 calc R . .
H16B H 0.2379 0.0867 0.4643 0.090 Uiso 1 calc R . .
H16C H 0.2643 0.1794 0.4810 0.090 Uiso 1 calc R . .

loop_
_atom_site_aniso_label
_atom_site_aniso_U_11
_atom_site_aniso_U_22
_atom_site_aniso_U_33
_atom_site_aniso_U_23
_atom_site_aniso_U_13
_atom_site_aniso_U_12
Tl1 0.04276(11) 0.04218(12) 0.02412(10) -0.00306(7) -0.00159(7) -0.00471(7)
Tl2 0.03055(10) 0.03122(11) 0.04917(12) 0.00545(8) 0.00043(8) 0.00859(6)
P1 0.0225(5) 0.0188(5) 0.0244(5) -0.0007(4) 0.0022(4) 0.0002(4)
P2 0.0238(5) 0.0209(5) 0.0227(5) 0.0004(4) 0.0009(4) -0.0015(4)
N1 0.0218(16) 0.0199(17) 0.0280(18) -0.0017(13) 0.0019(14) 0.0026(12)
N2 0.0262(16) 0.0182(17) 0.0226(16) -0.0035(13) 0.0045(13) -0.0003(12)
N3 0.0259(17) 0.0255(19) 0.0307(19) 0.0012(14) 0.0004(14) -0.0027(13)
N4 0.0322(18) 0.0262(19) 0.0238(17) 0.0064(14) -0.0024(14) -0.0053(14)
C1 0.0225(19) 0.029(2) 0.029(2) -0.0031(17) 0.0053(16) 0.0044(16)
C2 0.026(2) 0.042(3) 0.036(2) -0.002(2) -0.0018(18) 0.0070(18)
C3 0.031(2) 0.045(3) 0.036(2) -0.001(2) 0.0105(19) 0.0059(19)
C4 0.035(2) 0.024(2) 0.052(3) -0.010(2) 0.006(2) 0.0082(18)
C5 0.036(2) 0.027(2) 0.022(2) -0.0059(17) 0.0079(17) -0.0009(17)
C6 0.052(3) 0.035(3) 0.039(3) -0.005(2) 0.019(2) -0.003(2)
C7 0.060(3) 0.030(3) 0.037(3) -0.009(2) 0.013(2) 0.000(2)
C8 0.050(3) 0.042(3) 0.025(2) -0.002(2) -0.003(2) -0.001(2)
C9 0.023(2) 0.034(3) 0.044(3) -0.001(2) -0.0057(18) -0.0041(17)
C10 0.031(2) 0.058(3) 0.061(3) 0.007(3) 0.013(2) -0.001(2)
C11 0.034(2) 0.048(3) 0.063(3) -0.003(3) -0.014(2) -0.007(2)
C12 0.039(3) 0.029(3) 0.063(3) -0.006(2) -0.007(2) -0.0058(19)
C13 0.041(2) 0.027(2) 0.031(2) 0.0094(18) -0.0030(19) -0.0051(18)
C14 0.059(4) 0.054(4) 0.065(4) 0.016(3) 0.022(3) -0.009(3)
C15 0.083(4) 0.025(3) 0.050(3) 0.008(2) -0.001(3) -0.013(2)
C16 0.077(4) 0.050(3) 0.046(3) 0.028(3) -0.020(3) -0.011(3)

loop_
_atom_type_symbol
_atom_type_description
_atom_type_scat_dispersion_real
_atom_type_scat_dispersion_imag
_atom_type_scat_source
C C 0.0033 0.0016 'International Tables Vol C Tables 4.2.6.8 and 6.1.1.4'
H H 0.0000 0.0000 'International Tables Vol C Tables 4.2.6.8 and 6.1.1.4'
N N 0.0061 0.0033 'International Tables Vol C Tables 4.2.6.8 and 6.1.1.4'
P P 0.1023 0.0942 'International Tables Vol C Tables 4.2.6.8 and 6.1.1.4'
Tl Tl -2.8358 9.6688 'International Tables Vol C Tables 4.2.6.8 and 6.1.1.4'

loop_
_geom_angle_atom_site_label_1
_geom_angle_atom_site_label_2
_geom_angle_atom_site_label_3
_geom_angle
_geom_angle_site_symmetry_1
_geom_angle_site_symmetry_3
_geom_angle_publ_flag
N3 Tl1 N4 79.44(10) . . ?
N3 Tl1 N1 60.92(10) . . ?
N4 Tl1 N1 60.86(10) . . ?
N3 Tl1 Tl2 46.13(7) . . ?
N4 Tl1 Tl2 46.24(8) . . ?
N1 Tl1 Tl2 76.59(7) . . ?
N3 Tl2 N4 80.02(10) . . ?
N3 Tl2 N2 60.93(10) . . ?
N4 Tl2 N2 60.94(10) . . ?
N3 Tl2 Tl1 46.34(8) . . ?
N4 Tl2 Tl1 46.76(7) . . ?
N2 Tl2 Tl1 76.75(7) . . ?
N3 P1 N2 100.01(16) . . ?
N3 P1 N1 99.93(16) . . ?
N2 P1 N1 82.73(15) . . ?
N3 P1 P2 100.96(12) . . ?
N2 P1 P2 41.48(10) . . ?
N1 P1 P2 41.37(10) . . ?
N4 P2 N1 100.17(16) . . ?
N4 P2 N2 99.83(16) . . ?
N1 P2 N2 82.36(15) . . ?
N4 P2 P1 100.97(12) . . ?
N1 P2 P1 41.25(10) . . ?
N2 P2 P1 41.23(10) . . ?
C1 N1 P1 122.5(3) . . ?
C1 N1 P2 122.7(2) . . ?
P1 N1 P2 97.38(16) . . ?
C1 N1 Tl1 114.4(2) . . ?
P1 N1 Tl1 97.09(13) . . ?
P2 N1 Tl1 97.31(13) . . ?
C5 N2 P1 122.0(3) . . ?
C5 N2 P2 122.2(2) . . ?
P1 N2 P2 97.30(15) . . ?
C5 N2 Tl2 116.1(2) . . ?
P1 N2 Tl2 96.76(13) . . ?
P2 N2 Tl2 96.84(13) . . ?
C9 N3 P1 120.4(3) . . ?
C9 N3 Tl2 120.0(2) . . ?
P1 N3 Tl2 102.21(15) . . ?
C9 N3 Tl1 118.7(3) . . ?
P1 N3 Tl1 101.94(15) . . ?
Tl2 N3 Tl1 87.54(10) . . ?
C13 N4 P2 119.7(3) . . ?
C13 N4 Tl2 119.9(3) . . ?
P2 N4 Tl2 102.33(15) . . ?
C13 N4 Tl1 120.2(2) . . ?
P2 N4 Tl1 101.54(15) . . ?
Tl2 N4 Tl1 87.00(10) . . ?
N1 C1 C4 108.9(3) . . ?
N1 C1 C3 108.3(3) . . ?
C4 C1 C3 109.6(3) . . ?
N1 C1 C2 111.4(3) . . ?
C4 C1 C2 109.1(4) . . ?
C3 C1 C2 109.5(3) . . ?
N2 C5 C7 108.3(3) . . ?
N2 C5 C8 111.3(3) . . ?
C7 C5 C8 109.9(4) . . ?
N2 C5 C6 108.2(3) . . ?
C7 C5 C6 109.6(3) . . ?
C8 C5 C6 109.5(4) . . ?
N3 C9 C11 107.6(4) . . ?
N3 C9 C10 110.6(4) . . ?
C11 C9 C10 108.7(4) . . ?
N3 C9 C12 110.6(3) . . ?
C11 C9 C12 109.9(4) . . ?
C10 C9 C12 109.4(4) . . ?
N4 C13 C14 111.4(4) . . ?
N4 C13 C16 107.4(4) . . ?
C14 C13 C16 108.2(4) . . ?
N4 C13 C15 110.8(4) . . ?
C14 C13 C15 109.5(4) . . ?
C16 C13 C15 109.5(4) . . ?

loop_
_geom_bond_atom_site_label_1
_geom_bond_atom_site_label_2
_geom_bond_distance
_geom_bond_site_symmetry_2
_geom_bond_publ_flag
Tl1 N3 2.568(3) . ?
Tl1 N4 2.587(3) . ?
Tl1 N1 2.613(3) . ?
Tl1 Tl2 3.5462(3) . ?
Tl2 N3 2.559(3) . ?
Tl2 N4 2.565(3) . ?
Tl2 N2 2.622(3) . ?
P1 N3 1.659(3) . ?
P1 N2 1.769(3) . ?
P1 N1 1.770(3) . ?
P1 P2 2.6629(14) . ?
P2 N4 1.658(3) . ?
P2 N1 1.775(3) . ?
P2 N2 1.778(3) . ?
N1 C1 1.489(5) . ?
N2 C5 1.492(5) . ?
N3 C9 1.496(5) . ?
N4 C13 1.495(5) . ?
C1 C4 1.519(6) . ?
C1 C3 1.536(6) . ?
C1 C2 1.545(6) . ?
C5 C7 1.518(6) . ?
C5 C8 1.527(6) . ?
C5 C6 1.529(6) . ?
C9 C11 1.519(6) . ?
C9 C10 1.530(6) . ?
C9 C12 1.534(6) . ?
C13 C14 1.523(7) . ?
C13 C16 1.532(6) . ?
C13 C15 1.532(6) . ?

loop_
_geom_torsion_atom_site_label_1
_geom_torsion_atom_site_label_2
_geom_torsion_atom_site_label_3
_geom_torsion_atom_site_label_4
_geom_torsion
_geom_torsion_site_symmetry_1
_geom_torsion_site_symmetry_2
_geom_torsion_site_symmetry_3
_geom_torsion_site_symmetry_4
_geom_torsion_publ_flag
N4 Tl1 Tl2 N3 -124.66(14) . . . . ?
N1 Tl1 Tl2 N3 -62.35(13) . . . . ?
N3 Tl1 Tl2 N4 124.66(14) . . . . ?
N1 Tl1 Tl2 N4 62.30(12) . . . . ?
N3 Tl1 Tl2 N2 62.28(12) . . . . ?
N4 Tl1 Tl2 N2 -62.38(12) . . . . ?
N1 Tl1 Tl2 N2 -0.08(10) . . . . ?
N3 P1 P2 N4 0.33(18) . . . . ?
N2 P1 P2 N4 -92.4(2) . . . . ?
N1 P1 P2 N4 93.0(2) . . . . ?
N3 P1 P2 N1 -92.6(2) . . . . ?
N2 P1 P2 N1 174.6(2) . . . . ?
N3 P1 P2 N2 92.8(2) . . . . ?
N1 P1 P2 N2 -174.6(2) . . . . ?
N3 P1 N1 C1 -127.9(3) . . . . ?
N2 P1 N1 C1 133.1(3) . . . . ?
P2 P1 N1 C1 136.7(4) . . . . ?
N3 P1 N1 P2 95.35(18) . . . . ?
N2 P1 N1 P2 -3.60(15) . . . . ?
N3 P1 N1 Tl1 -3.01(16) . . . . ?
N2 P1 N1 Tl1 -101.96(13) . . . . ?
P2 P1 N1 Tl1 -98.36(15) . . . . ?
N4 P2 N1 C1 128.3(3) . . . . ?
N2 P2 N1 C1 -133.0(3) . . . . ?
P1 P2 N1 C1 -136.6(4) . . . . ?
N4 P2 N1 P1 -95.10(18) . . . . ?
N2 P2 N1 P1 3.58(15) . . . . ?
N4 P2 N1 Tl1 3.08(16) . . . . ?
N2 P2 N1 Tl1 101.75(14) . . . . ?
P1 P2 N1 Tl1 98.17(15) . . . . ?
N3 Tl1 N1 C1 132.8(3) . . . . ?
N4 Tl1 N1 C1 -133.2(3) . . . . ?
Tl2 Tl1 N1 C1 179.7(2) . . . . ?
N3 Tl1 N1 P1 2.19(12) . . . . ?
N4 Tl1 N1 P1 96.20(15) . . . . ?
Tl2 Tl1 N1 P1 49.14(10) . . . . ?
N3 Tl1 N1 P2 -96.23(15) . . . . ?
N4 Tl1 N1 P2 -2.22(12) . . . . ?
Tl2 Tl1 N1 P2 -49.29(10) . . . . ?
N3 P1 N2 C5 129.1(3) . . . . ?
N1 P1 N2 C5 -132.0(3) . . . . ?
P2 P1 N2 C5 -135.6(3) . . . . ?
N3 P1 N2 P2 -95.27(17) . . . . ?
N1 P1 N2 P2 3.59(15) . . . . ?
N3 P1 N2 Tl2 2.54(16) . . . . ?
N1 P1 N2 Tl2 101.41(14) . . . . ?
P2 P1 N2 Tl2 97.82(15) . . . . ?
N4 P2 N2 C5 -129.1(3) . . . . ?
N1 P2 N2 C5 131.8(3) . . . . ?
P1 P2 N2 C5 135.4(4) . . . . ?
N4 P2 N2 P1 95.48(17) . . . . ?
N1 P2 N2 P1 -3.58(15) . . . . ?
N4 P2 N2 Tl2 -2.27(15) . . . . ?
N1 P2 N2 Tl2 -101.33(14) . . . . ?
P1 P2 N2 Tl2 -97.75(15) . . . . ?
N3 Tl2 N2 C5 -132.6(3) . . . . ?
N4 Tl2 N2 C5 132.7(3) . . . . ?
Tl1 Tl2 N2 C5 -179.7(3) . . . . ?
N3 Tl2 N2 P1 -1.86(12) . . . . ?
N4 Tl2 N2 P1 -96.57(15) . . . . ?
Tl1 Tl2 N2 P1 -48.96(10) . . . . ?
N3 Tl2 N2 P2 96.37(15) . . . . ?
N4 Tl2 N2 P2 1.66(11) . . . . ?
Tl1 Tl2 N2 P2 49.26(10) . . . . ?
N2 P1 N3 C9 -138.7(3) . . . . ?
N1 P1 N3 C9 137.0(3) . . . . ?
P2 P1 N3 C9 179.1(3) . . . . ?
N2 P1 N3 Tl2 -2.65(17) . . . . ?
N1 P1 N3 Tl2 -86.94(15) . . . . ?
P2 P1 N3 Tl2 -44.85(13) . . . . ?
N2 P1 N3 Tl1 87.40(15) . . . . ?
N1 P1 N3 Tl1 3.11(16) . . . . ?
P2 P1 N3 Tl1 45.19(12) . . . . ?
N4 Tl2 N3 C9 -159.5(3) . . . . ?
N2 Tl2 N3 C9 138.3(3) . . . . ?
Tl1 Tl2 N3 C9 -122.1(3) . . . . ?
N4 Tl2 N3 P1 64.21(15) . . . . ?
N2 Tl2 N3 P1 2.01(13) . . . . ?
Tl1 Tl2 N3 P1 101.68(17) . . . . ?
N4 Tl2 N3 Tl1 -37.48(10) . . . . ?
N2 Tl2 N3 Tl1 -99.67(12) . . . . ?
N4 Tl1 N3 C9 160.3(3) . . . . ?
N1 Tl1 N3 C9 -137.3(3) . . . . ?
Tl2 Tl1 N3 C9 123.2(3) . . . . ?
N4 Tl1 N3 P1 -64.78(15) . . . . ?
N1 Tl1 N3 P1 -2.37(12) . . . . ?
Tl2 Tl1 N3 P1 -101.96(17) . . . . ?
N4 Tl1 N3 Tl2 37.18(10) . . . . ?
N1 Tl1 N3 Tl2 99.59(12) . . . . ?
N1 P2 N4 C13 -138.2(3) . . . . ?
N2 P2 N4 C13 137.9(3) . . . . ?
P1 P2 N4 C13 179.8(3) . . . . ?
N1 P2 N4 Tl2 86.28(15) . . . . ?
N2 P2 N4 Tl2 2.36(16) . . . . ?
P1 P2 N4 Tl2 44.29(12) . . . . ?
N1 P2 N4 Tl1 -3.15(17) . . . . ?
N2 P2 N4 Tl1 -87.06(15) . . . . ?
P1 P2 N4 Tl1 -45.13(13) . . . . ?
N3 Tl2 N4 C13 160.6(3) . . . . ?
N2 Tl2 N4 C13 -137.2(3) . . . . ?
Tl1 Tl2 N4 C13 123.5(3) . . . . ?
N3 Tl2 N4 P2 -63.99(15) . . . . ?
N2 Tl2 N4 P2 -1.80(12) . . . . ?
Tl1 Tl2 N4 P2 -101.16(16) . . . . ?
N3 Tl2 N4 Tl1 37.17(10) . . . . ?
N2 Tl2 N4 Tl1 99.36(11) . . . . ?
N3 Tl1 N4 C13 -160.3(3) . . . . ?
N1 Tl1 N4 C13 137.2(3) . . . . ?
Tl2 Tl1 N4 C13 -123.2(3) . . . . ?
N3 Tl1 N4 P2 64.88(15) . . . . ?
N1 Tl1 N4 P2 2.41(13) . . . . ?
Tl2 Tl1 N4 P2 101.98(16) . . . . ?
N3 Tl1 N4 Tl2 -37.10(9) . . . . ?
N1 Tl1 N4 Tl2 -99.57(11) . . . . ?
P1 N1 C1 C4 51.5(4) . . . . ?
P2 N1 C1 C4 177.7(3) . . . . ?
Tl1 N1 C1 C4 -65.2(4) . . . . ?
P1 N1 C1 C3 170.7(3) . . . . ?
P2 N1 C1 C3 -63.2(4) . . . . ?
Tl1 N1 C1 C3 54.0(4) . . . . ?
P1 N1 C1 C2 -68.8(4) . . . . ?
P2 N1 C1 C2 57.3(4) . . . . ?
Tl1 N1 C1 C2 174.5(3) . . . . ?
P1 N2 C5 C7 -173.8(3) . . . . ?
P2 N2 C5 C7 61.4(4) . . . . ?
Tl2 N2 C5 C7 -56.4(4) . . . . ?
P1 N2 C5 C8 65.3(4) . . . . ?
P2 N2 C5 C8 -59.5(4) . . . . ?
Tl2 N2 C5 C8 -177.3(3) . . . . ?
P1 N2 C5 C6 -55.1(4) . . . . ?
P2 N2 C5 C6 -179.9(3) . . . . ?
Tl2 N2 C5 C6 62.3(4) . . . . ?
P1 N3 C9 C11 -176.8(3) . . . . ?
Tl2 N3 C9 C11 54.8(4) . . . . ?
Tl1 N3 C9 C11 -50.3(4) . . . . ?
P1 N3 C9 C10 64.7(4) . . . . ?
Tl2 N3 C9 C10 -63.8(4) . . . . ?
Tl1 N3 C9 C10 -168.8(3) . . . . ?
P1 N3 C9 C12 -56.7(5) . . . . ?
Tl2 N3 C9 C12 174.9(3) . . . . ?
Tl1 N3 C9 C12 69.8(4) . . . . ?
P2 N4 C13 C14 60.3(5) . . . . ?
Tl2 N4 C13 C14 -171.9(3) . . . . ?
Tl1 N4 C13 C14 -66.5(4) . . . . ?
P2 N4 C13 C16 178.5(4) . . . . ?
Tl2 N4 C13 C16 -53.7(5) . . . . ?
Tl1 N4 C13 C16 51.7(5) . . . . ?
P2 N4 C13 C15 -61.9(5) . . . . ?
Tl2 N4 C13 C15 65.9(4) . . . . ?
Tl1 N4 C13 C15 171.3(3) . . . . ?
